data_7126639
loop_
_publ_author_name
'Sen, Sajal'
'Perrin, Mark W.'
'Sedgwick, Adam C.'
'Dunsky, Evie Y.'
'Lynch, Vincent M.'
'He, Xiao-Peng'
'Sessler, Jonathan L.'
'Arambula, Jonathan F.'

_publ_section_title
;
 Toward multifunctional anticancer therapeutics: post-synthetic carbonate
 functionalisation of asymmetric Au(i) bis-N-heterocyclic carbenes.
;
_journal_issue 57
_journal_name_full 'Chemical communications (Cambridge, England)'
_journal_page_first 7877
_journal_page_last 7880
_journal_paper_doi 10.1039/d0cc03339a
_journal_volume 56
_journal_year 2020
_chemical_formula_moiety 'C52 H60 Au N4 O3, F6 P'
_chemical_formula_sum 'C52 H60 Au F6 N4 O3 P'
_chemical_formula_weight 1130.97
_space_group_crystal_system orthorhombic
_space_group_IT_number 61
_space_group_name_Hall '-P 2ac 2ab'
_space_group_name_H-M_alt 'P b c a'
_atom_sites_solution_hydrogens geom
_atom_sites_solution_primary dual
_audit_creation_date 2019-12-19
_audit_creation_method
;
Olex2 1.3
(compiled 2019.09.11 svn.r3662 for OlexSys, GUI svn.r5938)
;
_audit_update_record
;
2020-04-26 deposited with the CCDC.	2020-06-03 downloaded from the CCDC.
;
_cell_angle_alpha 90
_cell_angle_beta 90
_cell_angle_gamma 90
_cell_formula_units_Z 8
_cell_length_a 16.47860(10)
_cell_length_b 22.15860(10)
_cell_length_c 27.4653(2)
_cell_measurement_reflns_used 30262
_cell_measurement_temperature 99.9(2)
_cell_measurement_theta_max 73.3030
_cell_measurement_theta_min 3.2000
_cell_volume 10028.75(11)
_computing_cell_refinement 'CrysAlisPro 1.171.40.53 (Rigaku OD, 2019)'
_computing_data_collection 'CrysAlisPro 1.171.40.53 (Rigaku OD, 2019)'
_computing_data_reduction 'CrysAlisPro 1.171.40.53 (Rigaku OD, 2019)'
_computing_molecular_graphics 'SHELXTL/Plus, Bruker AXS Inc, 2009'
_computing_publication_material 'Olex2 1.3 (Dolomanov et al., 2009)'
_computing_structure_refinement 'ShelXL 2018/3 (Sheldrick, 2015)'
_computing_structure_solution 'ShelXT n/a (Sheldrick, 2015)'
_diffrn_ambient_environment N~2~
_diffrn_ambient_temperature 99.9(2)
_diffrn_detector 'CCD plate'
_diffrn_detector_area_resol_mean 5.2940
_diffrn_detector_type AtlasS2
_diffrn_measured_fraction_theta_full 0.999
_diffrn_measured_fraction_theta_max 0.981
_diffrn_measurement_details
;
List of Runs (angles in degrees, time in seconds):

  # Type    Start    End  Width  t~exp~   \w     \q     \k     \f   Frames
#--------------------------------------------------------------------------
  1  \w   -116.00 -17.00   1.00    6.00    --  -41.72 -38.00   0.00   99
  2  \w   -116.00 -17.00   1.00    6.00    --  -41.72 -38.00  60.00   99
  3  \w     34.00 133.00   1.00   20.00    --  107.09 -45.00 150.00   99
  4  \w     79.00 178.00   1.00   20.00    --  107.09  30.00 -30.00   99
  5  \w     98.00 178.00   1.00   20.00    --  107.09 118.00 135.00   80
  6  \w     34.00 133.00   1.00   20.00    --  107.09 -45.00 -30.00   99
  7  \w   -114.00 -14.00   1.00    6.00    --  -41.72 -57.00-150.00  100
  8  \w     42.00 120.00   1.00    6.00    --   41.72-160.00-102.00   78
  9  \w     79.00 178.00   1.00   20.00    --  107.09  30.00 120.00   99
 10  \w     34.00  71.00   1.00   20.00    --  107.09-125.00-180.00   37
;
_diffrn_measurement_device 'four-circle diffractometer'
_diffrn_measurement_device_type 'SuperNova, Dual, Cu at home/near, AtlasS2'
_diffrn_measurement_method '\w scans'
_diffrn_orient_matrix_type 'CrysAlisPro convention (1999,Acta A55,543-557)'
_diffrn_orient_matrix_UB_11 0.0044325000
_diffrn_orient_matrix_UB_12 -0.0627471000
_diffrn_orient_matrix_UB_13 -0.0239891000
_diffrn_orient_matrix_UB_21 -0.0924501000
_diffrn_orient_matrix_UB_22 0.0012054000
_diffrn_orient_matrix_UB_23 -0.0080636000
_diffrn_orient_matrix_UB_31 0.0130769000
_diffrn_orient_matrix_UB_32 0.0298561000
_diffrn_orient_matrix_UB_33 -0.0500896000
_diffrn_radiation_monochromator mirror
_diffrn_radiation_probe x-ray
_diffrn_radiation_type 'Cu K\a'
_diffrn_radiation_wavelength 1.54184
_diffrn_reflns_av_R_equivalents 0.0395
_diffrn_reflns_av_unetI/netI 0.0218
_diffrn_reflns_Laue_measured_fraction_full 0.999
_diffrn_reflns_Laue_measured_fraction_max 0.981
_diffrn_reflns_limit_h_max 20
_diffrn_reflns_limit_h_min -20
_diffrn_reflns_limit_k_max 27
_diffrn_reflns_limit_k_min -27
_diffrn_reflns_limit_l_max 27
_diffrn_reflns_limit_l_min -34
_diffrn_reflns_number 49954
_diffrn_reflns_point_group_measured_fraction_full 0.999
_diffrn_reflns_point_group_measured_fraction_max 0.981
_diffrn_reflns_theta_full 67.684
_diffrn_reflns_theta_max 73.427
_diffrn_reflns_theta_min 3.218
_diffrn_source 'micro-focus sealed X-ray tube'
_diffrn_source_type 'SuperNova (Cu) X-ray Source'
_exptl_absorpt_coefficient_mu 6.389
_exptl_absorpt_correction_T_max 1.00000
_exptl_absorpt_correction_T_min 0.54722
_exptl_absorpt_correction_type 'gaussian and multi-scan'
_exptl_absorpt_process_details
;
CrysAlisPro 1.171.40.53 (Rigaku Oxford Diffraction, 2019)
Numerical absorption correction based on gaussian integration over
			a multifaceted crystal model
Empirical absorption correction using spherical harmonics,
 implemented in SCALE3 ABSPACK scaling algorithm.
;
_exptl_crystal_colour 'clear colourless'
_exptl_crystal_colour_lustre clear
_exptl_crystal_colour_primary colourless
_exptl_crystal_density_diffrn 1.498
_exptl_crystal_description plate
_exptl_crystal_F_000 4576
_exptl_crystal_size_max 0.25
_exptl_crystal_size_mid 0.19
_exptl_crystal_size_min 0.067
_refine_diff_density_max 1.570
_refine_diff_density_min -0.974
_refine_diff_density_rms 0.098
_refine_ls_extinction_method none
_refine_ls_goodness_of_fit_ref 1.047
_refine_ls_hydrogen_treatment constr
_refine_ls_matrix_type full
_refine_ls_number_parameters 615
_refine_ls_number_reflns 9911
_refine_ls_number_restraints 402
_refine_ls_restrained_S_all 1.034
_refine_ls_R_factor_all 0.0320
_refine_ls_R_factor_gt 0.0298
_refine_ls_shift/su_max 0.005
_refine_ls_shift/su_mean 0.000
_refine_ls_structure_factor_coef Fsqd
_refine_ls_weighting_details 'w=1/[\s^2^(Fo^2^)+(0.0543P)^2^+8.4243P] where P=(Fo^2^+2Fc^2^)/3'
_refine_ls_weighting_scheme calc
_refine_ls_wR_factor_gt 0.0806
_refine_ls_wR_factor_ref 0.0836
_reflns_Friedel_coverage 0.000
_reflns_number_gt 9240
_reflns_number_total 9911
_reflns_threshold_expression 'I > 2\s(I)'
_cod_data_source_file d0cc03339a2.cif
_cod_data_source_block aunaphtholcarbonate
_cod_depositor_comments 'Adding full bibliography for 7126638--7126640.cif.'
_cod_database_code 7126639
_shelx_shelxl_version_number 2018/3
_chemical_oxdiff_formula CHONAu
_shelx_space_group_comment
;
The symmetry employed for this shelxl refinement is uniquely defined
by the following loop, which should always be used as a source of
symmetry information in preference to the above space-group names.
They are only intended as comments.
;
_shelx_estimated_absorpt_t_max 0.674
_shelx_estimated_absorpt_t_min 0.298
_reflns_odcompleteness_completeness 99.88
_reflns_odcompleteness_iscentric 1
_reflns_odcompleteness_theta 66.97
_olex2_refinement_description
;
1. Fixed Uiso
 At 1.2 times of:
  All C(H) groups, All C(H,H) groups
 At 1.5 times of:
  All C(H,H,H) groups
2. Uiso/Uaniso restraints and constraints
All non-hydrogen atoms restrained to be isotropic: with sigma of 0.01 and sigma
for terminal atoms of 0.02
3.a Ternary CH refined with riding coordinates:
 C10(H10), C13(H13), C22(H22), C25(H25)
3.b Secondary CH2 refined with riding coordinates:
 C40(H40A,H40B), C41(H41A,H41B)
3.c Aromatic/amide H refined with riding coordinates:
 C2(H2), C3(H3), C6(H6), C7(H7), C8(H8), C18(H18), C19(H19), C20(H20),
 C29(H29), C30(H30), C33(H33), C35(H35), C44(H44), C46(H46), C47(H47), C48(H48),
  C49(H49), C51(H51), C52(H52)
3.d Idealised Me refined as rotating group:
 C11(H11A,H11B,H11C), C12(H12B,H12A,H12C), C14(H14A,H14B,H14C), C15(H15A,H15B,
 H15C), C23(H23A,H23B,H23C), C24(H24A,H24B,H24C), C26(H26A,H26B,H26C), C27(H27A,
 H27B,H27C), C37(H37A,H37B,H37C), C38(H38A,H38B,H38C), C39(H39A,H39B,H39C)
;
_olex2_date_sample_data_collection 2019-11-13
_olex2_submission_special_instructions 'No special instructions were received'
_oxdiff_exptl_absorpt_empirical_details
;
Empirical correction (ABSPACK) includes:
- Absorption correction using spherical harmonics
- Frame scaling
- Detector area scaling
;
_oxdiff_exptl_absorpt_empirical_full_max 1.706
_oxdiff_exptl_absorpt_empirical_full_min 0.604

loop_
_space_group_symop_operation_xyz
'x, y, z'
'-x+1/2, -y, z+1/2'
'-x, y+1/2, -z+1/2'
'x+1/2, -y+1/2, -z'
'-x, -y, -z'
'x-1/2, y, -z-1/2'
'x, -y-1/2, z-1/2'
'-x-1/2, y-1/2, z'

loop_
_atom_site_label
_atom_site_type_symbol
_atom_site_fract_x
_atom_site_fract_y
_atom_site_fract_z
_atom_site_U_iso_or_equiv
_atom_site_adp_type
_atom_site_occupancy
_atom_site_site_symmetry_order
_atom_site_calc_flag
_atom_site_refinement_flags_posn
_atom_site_refinement_flags_adp
_atom_site_refinement_flags_occupancy
_atom_site_disorder_assembly
_atom_site_disorder_group
Au1 Au 0.61769(2) 0.74014(2) 0.59753(2) 0.01486(6) Uani 1 1 d . U . . .
O1 O 0.67352(12) 0.89134(8) 0.64340(8) 0.0298(4) Uani 1 1 d . U . . .
O2 O 0.73151(11) 0.97302(9) 0.67718(8) 0.0319(4) Uani 1 1 d . U . . .
O3 O 0.80031(12) 0.88678(9) 0.66048(9) 0.0336(5) Uani 1 1 d . U . . .
N1 N 0.56185(12) 0.65886(9) 0.67767(8) 0.0182(4) Uani 1 1 d . U . . .
N2 N 0.66371(12) 0.61731(9) 0.64263(8) 0.0172(4) Uani 1 1 d . U . . .
N3 N 0.64400(14) 0.82233(10) 0.51071(8) 0.0231(4) Uani 1 1 d . U . . .
N4 N 0.57500(13) 0.86759(9) 0.56584(8) 0.0216(4) Uani 1 1 d . U . . .
C1 C 0.61617(12) 0.66650(11) 0.64148(9) 0.0145(4) Uani 1 1 d . U . . .
C2 C 0.57621(16) 0.60539(11) 0.70215(10) 0.0227(5) Uani 1 1 d . U . . .
H2 H 0.546645 0.590071 0.729152 0.027 Uiso 1 1 calc R U . . .
C3 C 0.64040(16) 0.57924(12) 0.68020(10) 0.0237(5) Uani 1 1 d . U . . .
H3 H 0.664921 0.541932 0.688798 0.028 Uiso 1 1 calc R U . . .
C4 C 0.50364(14) 0.70490(11) 0.69032(9) 0.0188(5) Uani 1 1 d . U . . .
C5 C 0.42698(15) 0.70336(12) 0.66812(9) 0.0218(5) Uani 1 1 d . U . . .
C6 C 0.37607(16) 0.75246(14) 0.67682(12) 0.0255(6) Uani 1 1 d . U . . .
H6 H 0.323888 0.753665 0.662144 0.031 Uiso 1 1 calc R U . . .
C7 C 0.40056(17) 0.79942(13) 0.70655(10) 0.0271(6) Uani 1 1 d . U . . .
H7 H 0.365889 0.833270 0.710776 0.033 Uiso 1 1 calc R U . . .
C8 C 0.47457(15) 0.79803(12) 0.73024(10) 0.0243(5) Uani 1 1 d . U . . .
H8 H 0.489027 0.829764 0.751817 0.029 Uiso 1 1 calc R U . . .
C9 C 0.52819(15) 0.75011(12) 0.72255(10) 0.0206(5) Uani 1 1 d . U . . .
C10 C 0.39943(18) 0.65017(13) 0.63719(12) 0.0306(6) Uani 1 1 d . U . . .
H10 H 0.426597 0.613185 0.650208 0.037 Uiso 1 1 calc R U . . .
C11 C 0.4233(2) 0.65633(17) 0.58410(13) 0.0428(8) Uani 1 1 d . U . . .
H11A H 0.396796 0.691924 0.570125 0.064 Uiso 1 1 calc R U . . .
H11B H 0.406279 0.620209 0.566240 0.064 Uiso 1 1 calc R U . . .
H11C H 0.482340 0.660855 0.581640 0.064 Uiso 1 1 calc R U . . .
C12 C 0.3072(2) 0.63997(17) 0.64039(15) 0.0490(9) Uani 1 1 d . U . . .
H12B H 0.292913 0.602689 0.623215 0.073 Uiso 1 1 calc R U . . .
H12A H 0.278848 0.674100 0.625357 0.073 Uiso 1 1 calc R U . . .
H12C H 0.291086 0.636641 0.674630 0.073 Uiso 1 1 calc R U . . .
C13 C 0.60869(18) 0.74762(14) 0.74979(12) 0.0260(6) Uani 1 1 d . U . . .
H13 H 0.639450 0.711884 0.737393 0.031 Uiso 1 1 calc R U . . .
C14 C 0.6605(2) 0.80276(18) 0.74137(19) 0.0637(13) Uani 1 1 d . U . . .
H14A H 0.669698 0.807955 0.706371 0.095 Uiso 1 1 calc R U . . .
H14B H 0.712677 0.797743 0.757968 0.095 Uiso 1 1 calc R U . . .
H14C H 0.632670 0.838428 0.754299 0.095 Uiso 1 1 calc R U . . .
C15 C 0.5947(3) 0.7383(2) 0.80391(15) 0.0598(12) Uani 1 1 d . U . . .
H15A H 0.562750 0.771978 0.816861 0.090 Uiso 1 1 calc R U . . .
H15B H 0.647049 0.736442 0.820737 0.090 Uiso 1 1 calc R U . . .
H15C H 0.565151 0.700429 0.809054 0.090 Uiso 1 1 calc R U . . .
C16 C 0.73403(14) 0.60744(10) 0.61210(9) 0.0184(5) Uani 1 1 d . U . . .
C17 C 0.72536(15) 0.57253(11) 0.56988(9) 0.0221(5) Uani 1 1 d . U . . .
C18 C 0.79472(17) 0.56273(13) 0.54193(10) 0.0287(6) Uani 1 1 d . U . . .
H18 H 0.791110 0.539587 0.512888 0.034 Uiso 1 1 calc R U . . .
C19 C 0.86884(17) 0.58640(15) 0.55607(12) 0.0317(6) Uani 1 1 d . U . . .
H19 H 0.915606 0.579276 0.536678 0.038 Uiso 1 1 calc R U . . .
C20 C 0.87543(16) 0.62019(17) 0.59802(11) 0.0295(7) Uani 1 1 d . U . . .
H20 H 0.926841 0.635805 0.607303 0.035 Uiso 1 1 calc R U . . .
C21 C 0.80754(15) 0.63184(12) 0.62713(10) 0.0227(5) Uani 1 1 d . U . . .
C22 C 0.64320(17) 0.54810(13) 0.55341(10) 0.0279(6) Uani 1 1 d . U . . .
H22 H 0.606249 0.547494 0.582287 0.034 Uiso 1 1 calc R U . . .
C23 C 0.60684(19) 0.59069(17) 0.51553(13) 0.0391(8) Uani 1 1 d . U . . .
H23A H 0.604508 0.631669 0.528869 0.059 Uiso 1 1 calc R U . . .
H23B H 0.551923 0.577218 0.507194 0.059 Uiso 1 1 calc R U . . .
H23C H 0.640751 0.590500 0.486219 0.059 Uiso 1 1 calc R U . . .
C24 C 0.6493(2) 0.48392(15) 0.53367(14) 0.0452(8) Uani 1 1 d . U . . .
H24A H 0.678315 0.484359 0.502516 0.068 Uiso 1 1 calc R U . . .
H24B H 0.594715 0.467489 0.528859 0.068 Uiso 1 1 calc R U . . .
H24C H 0.678950 0.458669 0.556971 0.068 Uiso 1 1 calc R U . . .
C25 C 0.81647(16) 0.66806(13) 0.67367(11) 0.0283(6) Uani 1 1 d . U . . .
H25 H 0.761210 0.672371 0.688311 0.034 Uiso 1 1 calc R U . . .
C26 C 0.8488(3) 0.73128(17) 0.66396(16) 0.0520(10) Uani 1 1 d . U . . .
H26A H 0.903094 0.728556 0.649583 0.078 Uiso 1 1 calc R U . . .
H26B H 0.851699 0.753720 0.694661 0.078 Uiso 1 1 calc R U . . .
H26C H 0.812385 0.752272 0.641394 0.078 Uiso 1 1 calc R U . . .
C27 C 0.8692(2) 0.63479(19) 0.71028(13) 0.0489(9) Uani 1 1 d . U . . .
H27A H 0.845657 0.595047 0.716983 0.073 Uiso 1 1 calc R U . . .
H27B H 0.872128 0.658097 0.740550 0.073 Uiso 1 1 calc R U . . .
H27C H 0.923956 0.629767 0.696895 0.073 Uiso 1 1 calc R U . . .
C28 C 0.61209(13) 0.81512(12) 0.55540(10) 0.0194(5) Uani 1 1 d . U . . .
C29 C 0.62817(18) 0.87939(14) 0.49328(12) 0.0315(6) Uani 1 1 d . U . . .
H29 H 0.644537 0.895405 0.462737 0.038 Uiso 1 1 calc R U . . .
C30 C 0.58499(17) 0.90814(12) 0.52789(11) 0.0286(6) Uani 1 1 d . U . . .
H30 H 0.565228 0.948377 0.526532 0.034 Uiso 1 1 calc R U . . .
C31 C 0.68862(17) 0.77580(13) 0.48593(10) 0.0274(6) Uani 1 1 d . U . . .
C32 C 0.6496(2) 0.74212(13) 0.45019(12) 0.0325(7) Uani 1 1 d . U . . .
C33 C 0.6940(2) 0.69712(14) 0.42745(12) 0.0412(8) Uani 1 1 d . U . . .
H33 H 0.669144 0.674156 0.402351 0.049 Uiso 1 1 calc R U . . .
C34 C 0.7739(2) 0.68455(14) 0.44020(14) 0.0463(9) Uani 1 1 d . U . . .
C35 C 0.8100(2) 0.71878(16) 0.47608(14) 0.0451(8) Uani 1 1 d . U . . .
H35 H 0.864374 0.710119 0.485171 0.054 Uiso 1 1 calc R U . . .
C36 C 0.7692(2) 0.76578(13) 0.49950(12) 0.0336(7) Uani 1 1 d . U . . .
C37 C 0.5616(2) 0.75297(16) 0.43793(13) 0.0400(8) Uani 1 1 d . U . . .
H37A H 0.529057 0.751152 0.467749 0.060 Uiso 1 1 calc R U . . .
H37B H 0.542910 0.721942 0.415112 0.060 Uiso 1 1 calc R U . . .
H37C H 0.555694 0.792873 0.422953 0.060 Uiso 1 1 calc R U . . .
C38 C 0.8201(3) 0.63443(19) 0.41561(18) 0.0686(14) Uani 1 1 d . U . . .
H38A H 0.824639 0.599983 0.437817 0.103 Uiso 1 1 calc R U . . .
H38B H 0.874537 0.648730 0.406961 0.103 Uiso 1 1 calc R U . . .
H38C H 0.791322 0.622001 0.386049 0.103 Uiso 1 1 calc R U . . .
C39 C 0.8107(2) 0.80468(17) 0.53671(13) 0.0436(8) Uani 1 1 d . U . . .
H39A H 0.816484 0.845746 0.523933 0.065 Uiso 1 1 calc R U . . .
H39B H 0.864524 0.788053 0.543878 0.065 Uiso 1 1 calc R U . . .
H39C H 0.778270 0.805606 0.566603 0.065 Uiso 1 1 calc R U . . .
C40 C 0.54073(15) 0.88283(12) 0.61327(11) 0.0246(5) Uani 1 1 d . U . . .
H40A H 0.531411 0.845436 0.632182 0.030 Uiso 1 1 calc R U . . .
H40B H 0.487796 0.903207 0.608758 0.030 Uiso 1 1 calc R U . . .
C41 C 0.59729(16) 0.92369(13) 0.64094(11) 0.0272(6) Uani 1 1 d . U . . .
H41A H 0.604213 0.962581 0.623694 0.033 Uiso 1 1 calc R U . . .
H41B H 0.576066 0.931770 0.674021 0.033 Uiso 1 1 calc R U . . .
C42 C 0.73443(15) 0.92278(12) 0.66216(10) 0.0246(5) Uani 1 1 d . U . . .
C43 C 0.87427(16) 0.91203(13) 0.67613(11) 0.0263(6) Uani 1 1 d . U . . .
C44 C 0.93569(18) 0.91254(14) 0.64378(11) 0.0318(6) Uani 1 1 d . U . . .
H44 H 0.927802 0.896917 0.611918 0.038 Uiso 1 1 calc R U . . .
C45 C 1.01215(18) 0.93649(14) 0.65744(11) 0.0308(6) Uani 1 1 d . U . . .
C46 C 1.0784(2) 0.9413(2) 0.62477(14) 0.0513(9) Uani 1 1 d . U . . .
H46 H 1.072484 0.927359 0.592247 0.062 Uiso 1 1 calc R U . . .
C47 C 1.1501(2) 0.9654(2) 0.63919(17) 0.0582(11) Uani 1 1 d . U . . .
H47 H 1.193478 0.968627 0.616530 0.070 Uiso 1 1 calc R U . . .
C48 C 1.1611(2) 0.98536(16) 0.68669(15) 0.0465(8) Uani 1 1 d . U . . .
H48 H 1.212120 1.001212 0.696400 0.056 Uiso 1 1 calc R U . . .
C49 C 1.09928(19) 0.98242(13) 0.71936(13) 0.0341(6) Uani 1 1 d . U . . .
H49 H 1.107287 0.996838 0.751582 0.041 Uiso 1 1 calc R U . . .
C50 C 1.02264(16) 0.95792(12) 0.70579(10) 0.0261(5) Uani 1 1 d . U . . .
C51 C 0.95622(17) 0.95548(12) 0.73814(10) 0.0271(6) Uani 1 1 d . U . . .
H51 H 0.962879 0.969707 0.770529 0.033 Uiso 1 1 calc R U . . .
C52 C 0.88285(15) 0.93326(13) 0.72413(11) 0.0255(6) Uani 1 1 d . U . . .
H52 H 0.838520 0.932113 0.746220 0.031 Uiso 1 1 calc R U . . .
P1 P 0.90402(4) 0.46421(3) 0.36668(2) 0.02218(14) Uani 1 1 d . U . . .
F1 F 0.91710(11) 0.39551(7) 0.38266(7) 0.0362(4) Uani 1 1 d . U . . .
F2 F 0.89168(10) 0.53342(7) 0.35080(6) 0.0291(4) Uani 1 1 d . U . . .
F3 F 0.95414(11) 0.48611(9) 0.41383(7) 0.0369(4) Uani 1 1 d . U . . .
F4 F 0.98706(10) 0.46200(8) 0.33628(7) 0.0365(4) Uani 1 1 d . U . . .
F5 F 0.85462(11) 0.44325(8) 0.31981(6) 0.0350(4) Uani 1 1 d . U . . .
F6 F 0.82257(10) 0.46712(9) 0.39817(6) 0.0322(4) Uani 1 1 d . U . . .

loop_
_atom_site_aniso_label
_atom_site_aniso_U_11
_atom_site_aniso_U_22
_atom_site_aniso_U_33
_atom_site_aniso_U_23
_atom_site_aniso_U_13
_atom_site_aniso_U_12
Au1 0.01507(8) 0.01291(8) 0.01661(8) 0.00127(3) 0.00062(3) 0.00141(3)
O1 0.0243(9) 0.0202(9) 0.0448(12) -0.0070(8) -0.0070(9) 0.0045(7)
O2 0.0255(9) 0.0205(9) 0.0495(13) -0.0059(9) -0.0007(9) -0.0006(7)
O3 0.0238(9) 0.0220(9) 0.0551(13) -0.0085(9) -0.0077(9) 0.0043(7)
N1 0.0178(9) 0.0151(9) 0.0217(10) 0.0038(8) 0.0026(8) 0.0010(8)
N2 0.0183(9) 0.0135(9) 0.0199(10) 0.0021(8) -0.0012(8) 0.0018(7)
N3 0.0306(11) 0.0184(10) 0.0204(10) 0.0040(8) 0.0030(9) 0.0024(9)
N4 0.0221(10) 0.0167(10) 0.0261(11) 0.0020(8) 0.0000(8) 0.0021(8)
C1 0.0171(11) 0.0099(10) 0.0165(11) 0.0013(9) -0.0017(8) 0.0000(7)
C2 0.0268(12) 0.0168(11) 0.0246(13) 0.0042(10) 0.0046(10) 0.0010(9)
C3 0.0257(12) 0.0190(12) 0.0266(13) 0.0056(10) 0.0011(11) 0.0020(10)
C4 0.0178(10) 0.0176(11) 0.0208(11) 0.0039(9) 0.0057(9) 0.0012(9)
C5 0.0204(11) 0.0203(11) 0.0247(13) 0.0032(10) 0.0018(10) -0.0009(9)
C6 0.0206(13) 0.0263(13) 0.0296(16) 0.0043(12) -0.0008(11) 0.0021(10)
C7 0.0243(11) 0.0262(13) 0.0307(14) 0.0003(11) 0.0041(11) 0.0079(11)
C8 0.0238(12) 0.0226(12) 0.0266(13) -0.0023(10) 0.0039(10) 0.0031(10)
C9 0.0185(11) 0.0227(11) 0.0207(13) 0.0019(10) 0.0049(10) -0.0004(9)
C10 0.0273(13) 0.0229(13) 0.0415(17) -0.0008(12) -0.0063(12) 0.0008(11)
C11 0.0368(16) 0.051(2) 0.0411(18) -0.0145(16) -0.0073(14) -0.0092(15)
C12 0.0341(17) 0.048(2) 0.065(2) -0.0100(18) 0.0005(16) -0.0184(15)
C13 0.0224(13) 0.0273(13) 0.0283(16) -0.0020(12) -0.0017(10) 0.0022(11)
C14 0.0402(19) 0.052(2) 0.099(3) 0.029(2) -0.031(2) -0.0199(18)
C15 0.0379(19) 0.108(4) 0.033(2) 0.021(2) -0.0076(17) -0.003(2)
C16 0.0189(11) 0.0159(11) 0.0204(11) 0.0019(9) 0.0013(9) 0.0029(9)
C17 0.0262(12) 0.0195(11) 0.0204(12) 0.0006(10) 0.0003(10) 0.0011(10)
C18 0.0343(14) 0.0277(14) 0.0241(13) -0.0043(11) 0.0038(11) 0.0042(11)
C19 0.0248(12) 0.0361(16) 0.0342(16) 0.0018(13) 0.0082(12) 0.0116(12)
C20 0.0194(13) 0.0340(17) 0.0352(18) 0.0008(12) -0.0013(10) 0.0037(11)
C21 0.0200(11) 0.0217(12) 0.0264(13) 0.0017(10) -0.0022(10) 0.0053(9)
C22 0.0311(13) 0.0282(14) 0.0245(13) -0.0028(11) 0.0013(11) -0.0051(11)
C23 0.0352(15) 0.047(2) 0.0355(18) -0.0035(15) -0.0103(13) -0.0061(14)
C24 0.055(2) 0.0324(17) 0.048(2) -0.0094(15) 0.0023(16) -0.0130(15)
C25 0.0218(11) 0.0304(14) 0.0325(15) -0.0072(12) -0.0070(11) 0.0022(11)
C26 0.072(3) 0.0344(17) 0.050(2) -0.0080(16) -0.010(2) -0.0107(18)
C27 0.067(2) 0.046(2) 0.0340(18) -0.0068(16) -0.0191(17) 0.0168(17)
C28 0.0189(11) 0.0171(12) 0.0222(13) -0.0007(10) 0.0014(9) 0.0022(8)
C29 0.0427(16) 0.0233(14) 0.0284(15) 0.0081(12) 0.0007(12) 0.0021(12)
C30 0.0332(14) 0.0196(12) 0.0328(15) 0.0080(11) -0.0027(12) 0.0038(11)
C31 0.0351(14) 0.0210(12) 0.0260(13) 0.0049(11) 0.0114(11) 0.0027(11)
C32 0.0422(18) 0.0263(15) 0.0291(16) 0.0036(11) 0.0126(14) -0.0020(12)
C33 0.064(2) 0.0287(15) 0.0309(15) -0.0028(12) 0.0214(15) -0.0035(14)
C34 0.062(2) 0.0263(15) 0.051(2) 0.0044(14) 0.0358(17) 0.0067(15)
C35 0.0393(16) 0.0365(17) 0.059(2) 0.0074(16) 0.0235(16) 0.0093(14)
C36 0.0343(16) 0.0295(15) 0.0369(17) 0.0069(12) 0.0136(13) 0.0034(11)
C37 0.047(2) 0.0395(16) 0.0331(18) -0.0052(14) 0.0027(15) -0.0061(14)
C38 0.085(3) 0.040(2) 0.081(3) -0.005(2) 0.055(3) 0.012(2)
C39 0.0321(15) 0.053(2) 0.0462(19) 0.0025(16) 0.0016(14) 0.0035(14)
C40 0.0183(11) 0.0216(12) 0.0340(14) -0.0007(11) 0.0045(10) 0.0041(9)
C41 0.0232(12) 0.0238(13) 0.0345(15) -0.0078(11) 0.0021(11) 0.0047(11)
C42 0.0223(12) 0.0192(12) 0.0324(14) 0.0005(11) 0.0012(10) -0.0002(10)
C43 0.0252(12) 0.0196(13) 0.0342(15) -0.0023(11) -0.0042(11) 0.0032(10)
C44 0.0312(14) 0.0352(15) 0.0290(14) -0.0091(12) -0.0024(12) 0.0048(12)
C45 0.0276(14) 0.0329(14) 0.0319(15) -0.0052(12) 0.0030(11) 0.0018(11)
C46 0.0411(18) 0.071(3) 0.0420(19) -0.0074(18) 0.0128(15) 0.0013(17)
C47 0.041(2) 0.063(2) 0.070(3) 0.000(2) 0.0194(19) -0.0035(18)
C48 0.0292(14) 0.0416(18) 0.069(2) 0.0027(17) -0.0030(15) -0.0076(13)
C49 0.0352(14) 0.0235(14) 0.0436(18) 0.0021(13) -0.0091(14) -0.0004(12)
C50 0.0283(13) 0.0185(12) 0.0315(14) 0.0035(10) -0.0035(11) 0.0045(10)
C51 0.0365(14) 0.0208(12) 0.0240(13) 0.0012(10) -0.0044(11) 0.0041(11)
C52 0.0289(13) 0.0205(13) 0.0271(14) 0.0054(11) 0.0039(10) 0.0055(9)
P1 0.0190(3) 0.0199(3) 0.0276(4) 0.0023(2) 0.0002(3) -0.0015(2)
F1 0.0429(10) 0.0232(8) 0.0424(10) 0.0078(7) 0.0056(8) 0.0023(7)
F2 0.0317(8) 0.0207(8) 0.0348(9) 0.0025(7) -0.0024(6) 0.0012(6)
F3 0.0336(9) 0.0392(10) 0.0378(9) 0.0063(8) -0.0127(8) -0.0088(8)
F4 0.0268(8) 0.0386(9) 0.0442(10) 0.0139(8) 0.0097(7) 0.0061(7)
F5 0.0383(9) 0.0345(9) 0.0321(9) -0.0048(7) -0.0052(7) -0.0079(8)
F6 0.0245(8) 0.0366(10) 0.0356(9) 0.0014(7) 0.0041(6) -0.0016(7)

loop_
_atom_type_symbol
_atom_type_description
_atom_type_scat_dispersion_real
_atom_type_scat_dispersion_imag
_atom_type_scat_source
C C 0.0181 0.0091 'International Tables Vol C Tables 4.2.6.8 and 6.1.1.4'
H H 0.0000 0.0000 'International Tables Vol C Tables 4.2.6.8 and 6.1.1.4'
Au Au -4.4197 7.2980 'International Tables Vol C Tables 4.2.6.8 and 6.1.1.4'
F F 0.0727 0.0534 'International Tables Vol C Tables 4.2.6.8 and 6.1.1.4'
N N 0.0311 0.0180 'International Tables Vol C Tables 4.2.6.8 and 6.1.1.4'
O O 0.0492 0.0322 'International Tables Vol C Tables 4.2.6.8 and 6.1.1.4'
P P 0.2955 0.4335 'International Tables Vol C Tables 4.2.6.8 and 6.1.1.4'

loop_
_geom_angle_atom_site_label_1
_geom_angle_atom_site_label_2
_geom_angle_atom_site_label_3
_geom_angle
_geom_angle_site_symmetry_1
_geom_angle_site_symmetry_3
_geom_angle_publ_flag
C28 Au1 C1 176.30(9) . . ?
C42 O1 C41 114.5(2) . . ?
C42 O3 C43 116.8(2) . . ?
C1 N1 C2 110.6(2) . . ?
C1 N1 C4 122.0(2) . . ?
C2 N1 C4 127.1(2) . . ?
C1 N2 C3 110.5(2) . . ?
C1 N2 C16 125.2(2) . . ?
C3 N2 C16 124.1(2) . . ?
C28 N3 C29 110.6(2) . . ?
C28 N3 C31 123.2(2) . . ?
C29 N3 C31 126.2(2) . . ?
C28 N4 C30 110.3(2) . . ?
C28 N4 C40 124.5(2) . . ?
C30 N4 C40 124.6(2) . . ?
N1 C1 Au1 123.20(16) . . ?
N2 C1 Au1 131.25(18) . . ?
N2 C1 N1 105.6(2) . . ?
N1 C2 H2 126.7 . . ?
C3 C2 N1 106.6(2) . . ?
C3 C2 H2 126.7 . . ?
N2 C3 H3 126.6 . . ?
C2 C3 N2 106.8(2) . . ?
C2 C3 H3 126.6 . . ?
C5 C4 N1 118.5(2) . . ?
C9 C4 N1 117.8(2) . . ?
C9 C4 C5 123.6(2) . . ?
C4 C5 C10 122.0(2) . . ?
C6 C5 C4 116.6(2) . . ?
C6 C5 C10 121.4(2) . . ?
C5 C6 H6 119.6 . . ?
C7 C6 C5 120.8(3) . . ?
C7 C6 H6 119.6 . . ?
C6 C7 H7 119.4 . . ?
C8 C7 C6 121.2(3) . . ?
C8 C7 H7 119.4 . . ?
C7 C8 H8 119.9 . . ?
C7 C8 C9 120.2(3) . . ?
C9 C8 H8 119.9 . . ?
C4 C9 C8 117.2(2) . . ?
C4 C9 C13 122.5(2) . . ?
C8 C9 C13 120.2(3) . . ?
C5 C10 H10 107.5 . . ?
C5 C10 C12 112.1(3) . . ?
C11 C10 C5 112.9(3) . . ?
C11 C10 H10 107.5 . . ?
C11 C10 C12 108.9(3) . . ?
C12 C10 H10 107.5 . . ?
C10 C11 H11A 109.5 . . ?
C10 C11 H11B 109.5 . . ?
C10 C11 H11C 109.5 . . ?
H11A C11 H11B 109.5 . . ?
H11A C11 H11C 109.5 . . ?
H11B C11 H11C 109.5 . . ?
C10 C12 H12B 109.5 . . ?
C10 C12 H12A 109.5 . . ?
C10 C12 H12C 109.5 . . ?
H12B C12 H12A 109.5 . . ?
H12B C12 H12C 109.5 . . ?
H12A C12 H12C 109.5 . . ?
C9 C13 H13 107.6 . . ?
C14 C13 C9 112.8(3) . . ?
C14 C13 H13 107.6 . . ?
C14 C13 C15 110.3(3) . . ?
C15 C13 C9 110.7(3) . . ?
C15 C13 H13 107.6 . . ?
C13 C14 H14A 109.5 . . ?
C13 C14 H14B 109.5 . . ?
C13 C14 H14C 109.5 . . ?
H14A C14 H14B 109.5 . . ?
H14A C14 H14C 109.5 . . ?
H14B C14 H14C 109.5 . . ?
C13 C15 H15A 109.5 . . ?
C13 C15 H15B 109.5 . . ?
C13 C15 H15C 109.5 . . ?
H15A C15 H15B 109.5 . . ?
H15A C15 H15C 109.5 . . ?
H15B C15 H15C 109.5 . . ?
C17 C16 N2 118.8(2) . . ?
C21 C16 N2 117.9(2) . . ?
C21 C16 C17 123.3(2) . . ?
C16 C17 C22 122.1(2) . . ?
C18 C17 C16 117.3(2) . . ?
C18 C17 C22 120.6(2) . . ?
C17 C18 H18 119.7 . . ?
C19 C18 C17 120.6(3) . . ?
C19 C18 H18 119.7 . . ?
C18 C19 H19 119.7 . . ?
C20 C19 C18 120.6(3) . . ?
C20 C19 H19 119.7 . . ?
C19 C20 H20 119.5 . . ?
C19 C20 C21 121.0(3) . . ?
C21 C20 H20 119.5 . . ?
C16 C21 C20 117.1(3) . . ?
C16 C21 C25 122.7(2) . . ?
C20 C21 C25 120.1(2) . . ?
C17 C22 H22 108.0 . . ?
C17 C22 C23 109.3(2) . . ?
C23 C22 H22 108.0 . . ?
C24 C22 C17 112.2(3) . . ?
C24 C22 H22 108.0 . . ?
C24 C22 C23 111.1(3) . . ?
C22 C23 H23A 109.5 . . ?
C22 C23 H23B 109.5 . . ?
C22 C23 H23C 109.5 . . ?
H23A C23 H23B 109.5 . . ?
H23A C23 H23C 109.5 . . ?
H23B C23 H23C 109.5 . . ?
C22 C24 H24A 109.5 . . ?
C22 C24 H24B 109.5 . . ?
C22 C24 H24C 109.5 . . ?
H24A C24 H24B 109.5 . . ?
H24A C24 H24C 109.5 . . ?
H24B C24 H24C 109.5 . . ?
C21 C25 H25 107.5 . . ?
C21 C25 C26 111.9(3) . . ?
C21 C25 C27 110.9(2) . . ?
C26 C25 H25 107.5 . . ?
C27 C25 H25 107.5 . . ?
C27 C25 C26 111.2(3) . . ?
C25 C26 H26A 109.5 . . ?
C25 C26 H26B 109.5 . . ?
C25 C26 H26C 109.5 . . ?
H26A C26 H26B 109.5 . . ?
H26A C26 H26C 109.5 . . ?
H26B C26 H26C 109.5 . . ?
C25 C27 H27A 109.5 . . ?
C25 C27 H27B 109.5 . . ?
C25 C27 H27C 109.5 . . ?
H27A C27 H27B 109.5 . . ?
H27A C27 H27C 109.5 . . ?
H27B C27 H27C 109.5 . . ?
N3 C28 Au1 126.92(19) . . ?
N4 C28 Au1 127.43(19) . . ?
N4 C28 N3 105.6(2) . . ?
N3 C29 H29 126.6 . . ?
C30 C29 N3 106.8(3) . . ?
C30 C29 H29 126.6 . . ?
N4 C30 H30 126.7 . . ?
C29 C30 N4 106.7(2) . . ?
C29 C30 H30 126.7 . . ?
C32 C31 N3 118.9(3) . . ?
C32 C31 C36 122.8(3) . . ?
C36 C31 N3 118.3(3) . . ?
C31 C32 C37 121.1(3) . . ?
C33 C32 C31 117.4(3) . . ?
C33 C32 C37 121.5(3) . . ?
C32 C33 H33 119.0 . . ?
C32 C33 C34 122.1(3) . . ?
C34 C33 H33 119.0 . . ?
C33 C34 C38 120.9(4) . . ?
C35 C34 C33 118.6(3) . . ?
C35 C34 C38 120.5(4) . . ?
C34 C35 H35 118.9 . . ?
C34 C35 C36 122.1(3) . . ?
C36 C35 H35 118.9 . . ?
C31 C36 C39 121.6(3) . . ?
C35 C36 C31 116.9(3) . . ?
C35 C36 C39 121.5(3) . . ?
C32 C37 H37A 109.5 . . ?
C32 C37 H37B 109.5 . . ?
C32 C37 H37C 109.5 . . ?
H37A C37 H37B 109.5 . . ?
H37A C37 H37C 109.5 . . ?
H37B C37 H37C 109.5 . . ?
C34 C38 H38A 109.5 . . ?
C34 C38 H38B 109.5 . . ?
C34 C38 H38C 109.5 . . ?
H38A C38 H38B 109.5 . . ?
H38A C38 H38C 109.5 . . ?
H38B C38 H38C 109.5 . . ?
C36 C39 H39A 109.5 . . ?
C36 C39 H39B 109.5 . . ?
C36 C39 H39C 109.5 . . ?
H39A C39 H39B 109.5 . . ?
H39A C39 H39C 109.5 . . ?
H39B C39 H39C 109.5 . . ?
N4 C40 H40A 109.5 . . ?
N4 C40 H40B 109.5 . . ?
N4 C40 C41 110.5(2) . . ?
H40A C40 H40B 108.1 . . ?
C41 C40 H40A 109.5 . . ?
C41 C40 H40B 109.5 . . ?
O1 C41 C40 105.3(2) . . ?
O1 C41 H41A 110.7 . . ?
O1 C41 H41B 110.7 . . ?
C40 C41 H41A 110.7 . . ?
C40 C41 H41B 110.7 . . ?
H41A C41 H41B 108.8 . . ?
O1 C42 O3 106.6(2) . . ?
O2 C42 O1 126.6(2) . . ?
O2 C42 O3 126.8(3) . . ?
C44 C43 O3 116.9(3) . . ?
C44 C43 C52 122.7(3) . . ?
C52 C43 O3 120.4(3) . . ?
C43 C44 H44 120.1 . . ?
C43 C44 C45 119.8(3) . . ?
C45 C44 H44 120.1 . . ?
C44 C45 C50 118.7(3) . . ?
C46 C45 C44 123.0(3) . . ?
C46 C45 C50 118.2(3) . . ?
C45 C46 H46 119.5 . . ?
C47 C46 C45 121.1(4) . . ?
C47 C46 H46 119.5 . . ?
C46 C47 H47 119.6 . . ?
C46 C47 C48 120.8(4) . . ?
C48 C47 H47 119.6 . . ?
C47 C48 H48 119.7 . . ?
C49 C48 C47 120.5(3) . . ?
C49 C48 H48 119.7 . . ?
C48 C49 H49 119.7 . . ?
C48 C49 C50 120.7(3) . . ?
C50 C49 H49 119.7 . . ?
C45 C50 C49 118.7(3) . . ?
C51 C50 C45 118.8(3) . . ?
C51 C50 C49 122.5(3) . . ?
C50 C51 H51 119.2 . . ?
C52 C51 C50 121.7(3) . . ?
C52 C51 H51 119.2 . . ?
C43 C52 H52 120.8 . . ?
C51 C52 C43 118.4(3) . . ?
C51 C52 H52 120.8 . . ?
F1 P1 F2 179.48(11) . . ?
F1 P1 F3 89.83(10) . . ?
F1 P1 F4 89.93(10) . . ?
F2 P1 F3 89.75(10) . . ?
F4 P1 F2 89.76(9) . . ?
F4 P1 F3 89.44(10) . . ?
F5 P1 F1 90.75(10) . . ?
F5 P1 F2 89.67(10) . . ?
F5 P1 F3 179.39(11) . . ?
F5 P1 F4 90.37(10) . . ?
F5 P1 F6 91.14(10) . . ?
F6 P1 F1 90.17(10) . . ?
F6 P1 F2 90.12(10) . . ?
F6 P1 F3 89.05(10) . . ?
F6 P1 F4 178.48(11) . . ?

loop_
_geom_bond_atom_site_label_1
_geom_bond_atom_site_label_2
_geom_bond_distance
_geom_bond_site_symmetry_2
_geom_bond_publ_flag
Au1 C1 2.030(2) . ?
Au1 C28 2.027(3) . ?
O1 C41 1.448(3) . ?
O1 C42 1.326(3) . ?
O2 C42 1.188(3) . ?
O3 C42 1.348(3) . ?
O3 C43 1.408(3) . ?
N1 C1 1.348(3) . ?
N1 C2 1.383(3) . ?
N1 C4 1.443(3) . ?
N2 C1 1.343(3) . ?
N2 C3 1.387(3) . ?
N2 C16 1.447(3) . ?
N3 C28 1.345(3) . ?
N3 C29 1.377(4) . ?
N3 C31 1.438(3) . ?
N4 C28 1.345(3) . ?
N4 C30 1.386(3) . ?
N4 C40 1.460(3) . ?
C2 H2 0.9500 . ?
C2 C3 1.348(4) . ?
C3 H3 0.9500 . ?
C4 C5 1.403(3) . ?
C4 C9 1.397(4) . ?
C5 C6 1.394(4) . ?
C5 C10 1.522(4) . ?
C6 H6 0.9500 . ?
C6 C7 1.383(4) . ?
C7 H7 0.9500 . ?
C7 C8 1.383(4) . ?
C8 H8 0.9500 . ?
C8 C9 1.397(4) . ?
C9 C13 1.524(4) . ?
C10 H10 1.0000 . ?
C10 C11 1.516(5) . ?
C10 C12 1.539(4) . ?
C11 H11A 0.9800 . ?
C11 H11B 0.9800 . ?
C11 H11C 0.9800 . ?
C12 H12B 0.9800 . ?
C12 H12A 0.9800 . ?
C12 H12C 0.9800 . ?
C13 H13 1.0000 . ?
C13 C14 1.508(4) . ?
C13 C15 1.518(5) . ?
C14 H14A 0.9800 . ?
C14 H14B 0.9800 . ?
C14 H14C 0.9800 . ?
C15 H15A 0.9800 . ?
C15 H15B 0.9800 . ?
C15 H15C 0.9800 . ?
C16 C17 1.401(4) . ?
C16 C21 1.389(4) . ?
C17 C18 1.394(4) . ?
C17 C22 1.527(4) . ?
C18 H18 0.9500 . ?
C18 C19 1.385(4) . ?
C19 H19 0.9500 . ?
C19 C20 1.378(5) . ?
C20 H20 0.9500 . ?
C20 C21 1.399(4) . ?
C21 C25 1.516(4) . ?
C22 H22 1.0000 . ?
C22 C23 1.527(4) . ?
C22 C24 1.525(4) . ?
C23 H23A 0.9800 . ?
C23 H23B 0.9800 . ?
C23 H23C 0.9800 . ?
C24 H24A 0.9800 . ?
C24 H24B 0.9800 . ?
C24 H24C 0.9800 . ?
C25 H25 1.0000 . ?
C25 C26 1.522(5) . ?
C25 C27 1.520(4) . ?
C26 H26A 0.9800 . ?
C26 H26B 0.9800 . ?
C26 H26C 0.9800 . ?
C27 H27A 0.9800 . ?
C27 H27B 0.9800 . ?
C27 H27C 0.9800 . ?
C29 H29 0.9500 . ?
C29 C30 1.347(4) . ?
C30 H30 0.9500 . ?
C31 C32 1.390(5) . ?
C31 C36 1.397(4) . ?
C32 C33 1.386(4) . ?
C32 C37 1.508(5) . ?
C33 H33 0.9500 . ?
C33 C34 1.389(6) . ?
C34 C35 1.379(6) . ?
C34 C38 1.507(5) . ?
C35 H35 0.9500 . ?
C35 C36 1.397(4) . ?
C36 C39 1.502(5) . ?
C37 H37A 0.9800 . ?
C37 H37B 0.9800 . ?
C37 H37C 0.9800 . ?
C38 H38A 0.9800 . ?
C38 H38B 0.9800 . ?
C38 H38C 0.9800 . ?
C39 H39A 0.9800 . ?
C39 H39B 0.9800 . ?
C39 H39C 0.9800 . ?
C40 H40A 0.9900 . ?
C40 H40B 0.9900 . ?
C40 C41 1.505(4) . ?
C41 H41A 0.9900 . ?
C41 H41B 0.9900 . ?
C43 C44 1.347(4) . ?
C43 C52 1.407(4) . ?
C44 H44 0.9500 . ?
C44 C45 1.418(4) . ?
C45 C46 1.417(4) . ?
C45 C50 1.421(4) . ?
C46 H46 0.9500 . ?
C46 C47 1.356(6) . ?
C47 H47 0.9500 . ?
C47 C48 1.389(6) . ?
C48 H48 0.9500 . ?
C48 C49 1.359(5) . ?
C49 H49 0.9500 . ?
C49 C50 1.424(4) . ?
C50 C51 1.411(4) . ?
C51 H51 0.9500 . ?
C51 C52 1.361(4) . ?
C52 H52 0.9500 . ?
P1 F1 1.5990(17) . ?
P1 F2 1.6073(17) . ?
P1 F3 1.6108(18) . ?
P1 F4 1.6037(17) . ?
P1 F5 1.5921(18) . ?
P1 F6 1.5981(17) . ?

loop_
_geom_torsion_atom_site_label_1
_geom_torsion_atom_site_label_2
_geom_torsion_atom_site_label_3
_geom_torsion_atom_site_label_4
_geom_torsion
_geom_torsion_site_symmetry_1
_geom_torsion_site_symmetry_2
_geom_torsion_site_symmetry_3
_geom_torsion_site_symmetry_4
_geom_torsion_publ_flag
O3 C43 C44 C45 -179.1(3) . . . . ?
O3 C43 C52 C51 177.9(2) . . . . ?
N1 C2 C3 N2 -0.2(3) . . . . ?
N1 C4 C5 C6 -172.6(2) . . . . ?
N1 C4 C5 C10 9.1(4) . . . . ?
N1 C4 C9 C8 173.0(2) . . . . ?
N1 C4 C9 C13 -8.7(4) . . . . ?
N2 C16 C17 C18 -178.5(2) . . . . ?
N2 C16 C17 C22 4.0(4) . . . . ?
N2 C16 C21 C20 178.0(2) . . . . ?
N2 C16 C21 C25 -0.1(4) . . . . ?
N3 C29 C30 N4 -0.3(3) . . . . ?
N3 C31 C32 C33 -179.2(2) . . . . ?
N3 C31 C32 C37 -1.1(4) . . . . ?
N3 C31 C36 C35 177.6(3) . . . . ?
N3 C31 C36 C39 -3.8(4) . . . . ?
N4 C40 C41 O1 -56.4(3) . . . . ?
C1 N1 C2 C3 -0.6(3) . . . . ?
C1 N1 C4 C5 92.1(3) . . . . ?
C1 N1 C4 C9 -85.2(3) . . . . ?
C1 N2 C3 C2 0.9(3) . . . . ?
C1 N2 C16 C17 -97.4(3) . . . . ?
C1 N2 C16 C21 84.5(3) . . . . ?
C2 N1 C1 Au1 -178.76(17) . . . . ?
C2 N1 C1 N2 1.1(3) . . . . ?
C2 N1 C4 C5 -94.7(3) . . . . ?
C2 N1 C4 C9 88.0(3) . . . . ?
C3 N2 C1 Au1 178.64(19) . . . . ?
C3 N2 C1 N1 -1.2(3) . . . . ?
C3 N2 C16 C17 88.6(3) . . . . ?
C3 N2 C16 C21 -89.6(3) . . . . ?
C4 N1 C1 Au1 -4.6(3) . . . . ?
C4 N1 C1 N2 175.3(2) . . . . ?
C4 N1 C2 C3 -174.4(2) . . . . ?
C4 C5 C6 C7 -0.9(4) . . . . ?
C4 C5 C10 C11 -88.2(3) . . . . ?
C4 C5 C10 C12 148.3(3) . . . . ?
C4 C9 C13 C14 124.4(3) . . . . ?
C4 C9 C13 C15 -111.5(3) . . . . ?
C5 C4 C9 C8 -4.2(4) . . . . ?
C5 C4 C9 C13 174.1(3) . . . . ?
C5 C6 C7 C8 -2.9(5) . . . . ?
C6 C5 C10 C11 93.5(3) . . . . ?
C6 C5 C10 C12 -30.0(4) . . . . ?
C6 C7 C8 C9 3.3(4) . . . . ?
C7 C8 C9 C4 0.2(4) . . . . ?
C7 C8 C9 C13 -178.2(3) . . . . ?
C8 C9 C13 C14 -57.3(4) . . . . ?
C8 C9 C13 C15 66.8(4) . . . . ?
C9 C4 C5 C6 4.5(4) . . . . ?
C9 C4 C5 C10 -173.8(2) . . . . ?
C10 C5 C6 C7 177.4(3) . . . . ?
C16 N2 C1 Au1 3.9(4) . . . . ?
C16 N2 C1 N1 -176.0(2) . . . . ?
C16 N2 C3 C2 175.7(2) . . . . ?
C16 C17 C18 C19 0.6(4) . . . . ?
C16 C17 C22 C23 96.2(3) . . . . ?
C16 C17 C22 C24 -140.1(3) . . . . ?
C16 C21 C25 C26 -121.6(3) . . . . ?
C16 C21 C25 C27 113.5(3) . . . . ?
C17 C16 C21 C20 -0.1(4) . . . . ?
C17 C16 C21 C25 -178.2(2) . . . . ?
C17 C18 C19 C20 -0.1(5) . . . . ?
C18 C17 C22 C23 -81.1(3) . . . . ?
C18 C17 C22 C24 42.6(4) . . . . ?
C18 C19 C20 C21 -0.5(5) . . . . ?
C19 C20 C21 C16 0.6(4) . . . . ?
C19 C20 C21 C25 178.8(3) . . . . ?
C20 C21 C25 C26 60.3(4) . . . . ?
C20 C21 C25 C27 -64.5(4) . . . . ?
C21 C16 C17 C18 -0.5(4) . . . . ?
C21 C16 C17 C22 -177.9(2) . . . . ?
C22 C17 C18 C19 178.1(3) . . . . ?
C28 N3 C29 C30 -0.4(3) . . . . ?
C28 N3 C31 C32 100.7(3) . . . . ?
C28 N3 C31 C36 -78.3(3) . . . . ?
C28 N4 C30 C29 0.9(3) . . . . ?
C28 N4 C40 C41 101.0(3) . . . . ?
C29 N3 C28 Au1 -179.9(2) . . . . ?
C29 N3 C28 N4 0.9(3) . . . . ?
C29 N3 C31 C32 -79.8(4) . . . . ?
C29 N3 C31 C36 101.3(3) . . . . ?
C30 N4 C28 Au1 179.74(19) . . . . ?
C30 N4 C28 N3 -1.1(3) . . . . ?
C30 N4 C40 C41 -68.5(3) . . . . ?
C31 N3 C28 Au1 -0.3(4) . . . . ?
C31 N3 C28 N4 -179.5(2) . . . . ?
C31 N3 C29 C30 -180.0(3) . . . . ?
C31 C32 C33 C34 1.5(5) . . . . ?
C32 C31 C36 C35 -1.3(4) . . . . ?
C32 C31 C36 C39 177.3(3) . . . . ?
C32 C33 C34 C35 -1.1(5) . . . . ?
C32 C33 C34 C38 178.6(3) . . . . ?
C33 C34 C35 C36 -0.6(5) . . . . ?
C34 C35 C36 C31 1.7(5) . . . . ?
C34 C35 C36 C39 -176.8(3) . . . . ?
C36 C31 C32 C33 -0.3(4) . . . . ?
C36 C31 C32 C37 177.8(3) . . . . ?
C37 C32 C33 C34 -176.5(3) . . . . ?
C38 C34 C35 C36 179.6(3) . . . . ?
C40 N4 C28 Au1 8.9(4) . . . . ?
C40 N4 C28 N3 -171.9(2) . . . . ?
C40 N4 C30 C29 171.7(2) . . . . ?
C41 O1 C42 O2 1.1(4) . . . . ?
C41 O1 C42 O3 -178.4(2) . . . . ?
C42 O1 C41 C40 173.2(2) . . . . ?
C42 O3 C43 C44 -121.7(3) . . . . ?
C42 O3 C43 C52 60.6(4) . . . . ?
C43 O3 C42 O1 176.5(2) . . . . ?
C43 O3 C42 O2 -3.0(5) . . . . ?
C43 C44 C45 C46 -176.8(3) . . . . ?
C43 C44 C45 C50 1.8(4) . . . . ?
C44 C43 C52 C51 0.4(4) . . . . ?
C44 C45 C46 C47 178.9(4) . . . . ?
C44 C45 C50 C49 -179.5(3) . . . . ?
C44 C45 C50 C51 -1.0(4) . . . . ?
C45 C46 C47 C48 0.9(7) . . . . ?
C45 C50 C51 C52 -0.1(4) . . . . ?
C46 C45 C50 C49 -0.8(4) . . . . ?
C46 C45 C50 C51 177.7(3) . . . . ?
C46 C47 C48 C49 -1.5(6) . . . . ?
C47 C48 C49 C50 1.0(5) . . . . ?
C48 C49 C50 C45 0.2(4) . . . . ?
C48 C49 C50 C51 -178.3(3) . . . . ?
C49 C50 C51 C52 178.4(3) . . . . ?
C50 C45 C46 C47 0.3(6) . . . . ?
C50 C51 C52 C43 0.4(4) . . . . ?
C52 C43 C44 C45 -1.5(5) . . . . ?
